data_7240805
loop_
_publ_author_name
'da Silva, Cecilia'
'Owoyemi, Bolaji Charles Dayo'
'Alvarenga-Jr, Benedito R.'
'Alvarez, Natalia'
'Ellena, Javier A.'
'Carneiro, Renato Lajarim'

_publ_section_title
;
 Synthesis and solid-state characterization of diclofenac imidazolium
 monohydrate: an imidazolium pharmaceutical ionic liquid
;
_journal_name_full CrystEngComm
_journal_paper_doi 10.1039/D0CE00723D
_journal_year 2020
_chemical_formula_moiety 'C14 H10 Cl2 N O2, C3 H5 N2, H2 O'
_chemical_formula_sum 'C17 H17 Cl2 N3 O3'
_chemical_formula_weight 382.23
_space_group_crystal_system monoclinic
_space_group_IT_number 14
_space_group_name_Hall '-P 2ybc'
_space_group_name_H-M_alt 'P 1 21/c 1'
_atom_sites_solution_hydrogens mixed
_atom_sites_solution_primary dual
_audit_creation_date 2019-05-23
_audit_creation_method
;
Olex2 1.2
(compiled 2018.05.29 svn.r3508 for OlexSys, GUI svn.r5506)
;
_audit_update_record
;
2019-05-23 deposited with the CCDC.	2020-06-30 downloaded from the CCDC.
;
_cell_angle_alpha 90
_cell_angle_beta 106.275(2)
_cell_angle_gamma 90
_cell_formula_units_Z 4
_cell_length_a 18.9975(9)
_cell_length_b 9.0067(4)
_cell_length_c 10.9126(6)
_cell_measurement_reflns_used 19634
_cell_measurement_temperature 273.15
_cell_measurement_theta_max 26.393
_cell_measurement_theta_min 2.983
_cell_volume 1792.38(15)
_computing_molecular_graphics 'Olex2 (Dolomanov et al., 2009)'
_computing_publication_material 'Olex2 (Dolomanov et al., 2009)'
_computing_structure_refinement 'ShelXL (Sheldrick, 2015)'
_computing_structure_solution 'ShelXT (Sheldrick, 2015)'
_diffrn_ambient_temperature 273.15
_diffrn_detector 'Bruker APEX2 area detector'
_diffrn_detector_area_resol_mean 7.9
_diffrn_detector_type 'CCD area detector'
_diffrn_measured_fraction_theta_full 0.997
_diffrn_measured_fraction_theta_max 0.994
_diffrn_measurement_device 'three-circle diffractometer'
_diffrn_measurement_device_type 'Bruker APEX2 microsource'
_diffrn_measurement_method '\w and \f scans'
_diffrn_radiation_monochromator 'mirror optics'
_diffrn_radiation_probe x-ray
_diffrn_radiation_type MoK\a
_diffrn_radiation_wavelength 0.71073
_diffrn_reflns_av_R_equivalents 0.0403
_diffrn_reflns_av_unetI/netI 0.0312
_diffrn_reflns_Laue_measured_fraction_full 0.997
_diffrn_reflns_Laue_measured_fraction_max 0.994
_diffrn_reflns_limit_h_max 23
_diffrn_reflns_limit_h_min -23
_diffrn_reflns_limit_k_max 11
_diffrn_reflns_limit_k_min -10
_diffrn_reflns_limit_l_max 13
_diffrn_reflns_limit_l_min -13
_diffrn_reflns_number 19634
_diffrn_reflns_point_group_measured_fraction_full 0.997
_diffrn_reflns_point_group_measured_fraction_max 0.994
_diffrn_reflns_theta_full 25.242
_diffrn_reflns_theta_max 26.393
_diffrn_reflns_theta_min 2.983
_diffrn_source 'microfocus sealed X-ray tube'
_diffrn_source_type 'Incoatec I\ms'
_exptl_absorpt_coefficient_mu 0.383
_exptl_crystal_colour 'clear light colourless'
_exptl_crystal_colour_lustre clear
_exptl_crystal_colour_modifier light
_exptl_crystal_colour_primary colourless
_exptl_crystal_density_diffrn 1.416
_exptl_crystal_description prism
_exptl_crystal_F_000 792
_exptl_crystal_size_max 0.473
_exptl_crystal_size_mid 0.384
_exptl_crystal_size_min 0.114
_refine_diff_density_max 0.414
_refine_diff_density_min -0.363
_refine_diff_density_rms 0.053
_refine_ls_extinction_method none
_refine_ls_goodness_of_fit_ref 1.026
_refine_ls_hydrogen_treatment constr
_refine_ls_matrix_type full
_refine_ls_number_parameters 232
_refine_ls_number_reflns 3656
_refine_ls_number_restraints 30
_refine_ls_restrained_S_all 1.031
_refine_ls_R_factor_all 0.0739
_refine_ls_R_factor_gt 0.0473
_refine_ls_shift/su_max 0.000
_refine_ls_shift/su_mean 0.000
_refine_ls_structure_factor_coef Fsqd
_refine_ls_weighting_details 'w=1/[\s^2^(Fo^2^)+(0.0655P)^2^+0.9198P] where P=(Fo^2^+2Fc^2^)/3'
_refine_ls_weighting_scheme calc
_refine_ls_wR_factor_gt 0.1183
_refine_ls_wR_factor_ref 0.1351
_reflns_Friedel_coverage 0.000
_reflns_number_gt 2613
_reflns_number_total 3656
_reflns_threshold_expression 'I > 2\s(I)'
_cod_data_source_file d0ce00723d2.cif
_cod_data_source_block dcf_imi_12
_cod_original_cell_volume 1792.37(15)
_cod_database_code 7240805
_shelx_shelxl_version_number 2018/3
_shelx_space_group_comment
;
The symmetry employed for this shelxl refinement is uniquely defined
by the following loop, which should always be used as a source of
symmetry information in preference to the above space-group names.
They are only intended as comments.
;
_shelx_estimated_absorpt_t_max 0.958
_shelx_estimated_absorpt_t_min 0.839
_olex2_refinement_description
;
1. Fixed Uiso
 At 1.2 times of:
  All C(H) groups, All C(H,H) groups
 At 1.5 times of:
  All N(H) groups, All O(H,H) groups
2. Uiso/Uaniso restraints and constraints
Uanis(O1WA) = Uanis(O1W)
3. Rigid body (RIGU) restrains
 C15, C16, N3, C17, N2
 with sigma for 1-2 distances of 0.004 and sigma for 1-3 distances of 0.004
 N2, C17, N3, C16, C15
 with sigma for 1-2 distances of 0.004 and sigma for 1-3 distances of 0.004
4. Others
 Fixed Sof: O1W(0.85) H1WA(0.85) H1WB(0.85) O1WA(0.15) H1WC(0.15) H1WD(0.15)
5.a Riding coordinates:
 O1WA(H1WC,H1WD)
5.b Free rotating group:
 O1W(H1WA,H1WB)
5.c Secondary CH2 refined with riding coordinates:
 C2(H2A,H2B)
5.d Aromatic/amide H refined with riding coordinates:
 C13(H13), C4(H4), N1(H1), C11(H11), C7(H7), C5(H5), N2(H2), C6(H6), C12(H12),
 N3(H3), C17(H17), C15(H15), C16(H16)
;
_olex2_submission_special_instructions 'No special instructions were received'

loop_
_space_group_symop_operation_xyz
'x, y, z'
'-x, y+1/2, -z+1/2'
'-x, -y, -z'
'x, -y-1/2, z-1/2'

loop_
_atom_site_label
_atom_site_type_symbol
_atom_site_fract_x
_atom_site_fract_y
_atom_site_fract_z
_atom_site_U_iso_or_equiv
_atom_site_adp_type
_atom_site_occupancy
_atom_site_site_symmetry_order
_atom_site_calc_flag
_atom_site_refinement_flags_posn
_atom_site_refinement_flags_adp
_atom_site_refinement_flags_occupancy
_atom_site_disorder_assembly
_atom_site_disorder_group
Cl2 Cl 0.46503(4) 0.54250(7) 0.20718(7) 0.0532(2) Uani 1 1 d . . . . .
Cl1 Cl 0.24401(4) 0.29156(8) 0.35915(7) 0.0611(2) Uani 1 1 d . . . . .
C9 C 0.35709(12) 0.4189(2) 0.2930(2) 0.0387(5) Uani 1 1 d . . . . .
C3 C 0.26582(12) 0.7102(3) 0.0651(2) 0.0413(5) Uani 1 1 d . . . . .
C13 C 0.48371(13) 0.3542(3) 0.4030(2) 0.0474(6) Uani 1 1 d . . . . .
H13 H 0.533504 0.366938 0.412291 0.057 Uiso 1 1 calc R . . . .
C4 C 0.26797(14) 0.8639(3) 0.0501(3) 0.0533(7) Uani 1 1 d . . . . .
H4 H 0.242307 0.906053 -0.027367 0.064 Uiso 1 1 calc R . . . .
N1 N 0.30479(11) 0.4942(2) 0.1982(2) 0.0447(5) Uani 1 1 d . . . . .
H1 H 0.270561 0.443756 0.146812 0.067 Uiso 1 1 calc R . . . .
C10 C 0.33697(13) 0.3180(2) 0.3751(2) 0.0424(5) Uani 1 1 d . . . . .
C11 C 0.38693(14) 0.2398(3) 0.4675(2) 0.0493(6) Uani 1 1 d . . . . .
H11 H 0.370962 0.174028 0.519718 0.059 Uiso 1 1 calc R . . . .
C8 C 0.30557(12) 0.6506(3) 0.1829(2) 0.0395(5) Uani 1 1 d . . . . .
O2 O 0.14775(11) 0.5200(3) 0.0807(2) 0.0783(7) Uani 1 1 d . . . . .
C7 C 0.34401(13) 0.7429(3) 0.2802(3) 0.0465(6) Uani 1 1 d . . . . .
H7 H 0.369389 0.702394 0.358557 0.056 Uiso 1 1 calc R . . . .
C14 C 0.43255(13) 0.4310(2) 0.3090(2) 0.0411(5) Uani 1 1 d . . . . .
O1 O 0.10200(12) 0.5274(4) -0.1237(2) 0.1182(12) Uani 1 1 d . . . . .
C1 C 0.15229(14) 0.5516(3) -0.0260(3) 0.0512(6) Uani 1 1 d . . . . .
C5 C 0.30725(16) 0.9554(3) 0.1473(3) 0.0605(8) Uani 1 1 d . . . . .
H5 H 0.308006 1.057486 0.134717 0.073 Uiso 1 1 calc R . . . .
N2 N 0.08052(13) 0.9890(4) -0.0647(3) 0.0759(8) Uani 1 1 d . U . . .
H2 H 0.070450 0.953640 -0.140812 0.114 Uiso 1 1 calc R . . . .
C2 C 0.22332(13) 0.6140(3) -0.0426(2) 0.0474(6) Uani 1 1 d . . . . .
H2A H 0.254291 0.531864 -0.052499 0.057 Uiso 1 1 calc R . . . .
H2B H 0.212027 0.671602 -0.120779 0.057 Uiso 1 1 calc R . . . .
C6 C 0.34502(14) 0.8948(3) 0.2621(3) 0.0550(7) Uani 1 1 d . . . . .
H6 H 0.371336 0.955785 0.327752 0.066 Uiso 1 1 calc R . . . .
C12 C 0.46085(15) 0.2589(3) 0.4829(3) 0.0525(6) Uani 1 1 d . . . . .
H12 H 0.495045 0.207759 0.546655 0.063 Uiso 1 1 calc R . . . .
N3 N 0.10458(14) 1.0098(5) 0.1373(2) 0.0835(9) Uani 1 1 d . U . . .
H3 H 0.113085 0.991743 0.217486 0.125 Uiso 1 1 calc R . . . .
C17 C 0.08751(17) 0.9091(5) 0.0425(4) 0.0800(10) Uani 1 1 d . U . . .
H17 H 0.081814 0.807164 0.049327 0.096 Uiso 1 1 calc R . . . .
C15 C 0.0916(2) 1.1305(6) -0.0336(6) 0.1084(14) Uani 1 1 d . U . . .
H15 H 0.089146 1.207999 -0.090921 0.130 Uiso 1 1 calc R . . . .
C16 C 0.1059(2) 1.1440(6) 0.0835(6) 0.1119(15) Uani 1 1 d . U . . .
H16 H 0.116011 1.233222 0.127828 0.134 Uiso 1 1 calc R . . . .
O1W O 0.03825(15) 0.5765(5) 0.1834(2) 0.0876(9) Uani 0.85 1 d . . P A 1
H1WA H -0.004770 0.545512 0.146734 0.131 Uiso 0.85 1 d G . P A 1
H1WB H 0.062890 0.555607 0.131542 0.131 Uiso 0.85 1 d G . P A 1
O1WA O 0.0432(9) 0.440(2) 0.1846(15) 0.0876(9) Uani 0.15 1 d . . P B 2
H1WC H 0.067042 0.482184 0.139055 0.131 Uiso 0.15 1 d R . P B 2
H1WD H -0.001568 0.453064 0.143685 0.131 Uiso 0.15 1 d R . P B 2

loop_
_atom_site_aniso_label
_atom_site_aniso_U_11
_atom_site_aniso_U_22
_atom_site_aniso_U_33
_atom_site_aniso_U_23
_atom_site_aniso_U_13
_atom_site_aniso_U_12
Cl2 0.0520(4) 0.0509(4) 0.0636(4) 0.0009(3) 0.0276(3) -0.0038(3)
Cl1 0.0487(4) 0.0540(4) 0.0825(5) 0.0040(3) 0.0216(3) -0.0126(3)
C9 0.0424(12) 0.0308(11) 0.0413(13) -0.0065(10) 0.0092(10) -0.0027(9)
C3 0.0346(11) 0.0427(13) 0.0503(14) 0.0027(11) 0.0182(11) -0.0003(10)
C13 0.0416(13) 0.0419(13) 0.0567(16) -0.0090(12) 0.0104(12) 0.0006(11)
C4 0.0478(14) 0.0456(15) 0.0690(18) 0.0137(14) 0.0207(13) 0.0063(12)
N1 0.0436(11) 0.0338(10) 0.0502(12) 0.0003(9) 0.0022(9) -0.0066(9)
C10 0.0435(12) 0.0349(12) 0.0490(14) -0.0066(11) 0.0133(11) -0.0073(10)
C11 0.0603(16) 0.0371(13) 0.0500(15) 0.0028(11) 0.0148(13) -0.0024(12)
C8 0.0342(11) 0.0372(12) 0.0498(14) -0.0018(10) 0.0166(10) -0.0002(10)
O2 0.0506(11) 0.129(2) 0.0561(13) 0.0089(12) 0.0168(10) -0.0290(12)
C7 0.0429(13) 0.0455(14) 0.0527(15) -0.0080(12) 0.0158(11) -0.0037(11)
C14 0.0451(13) 0.0340(12) 0.0471(14) -0.0074(10) 0.0175(11) -0.0035(10)
O1 0.0523(13) 0.246(4) 0.0503(13) 0.0094(17) 0.0042(11) -0.0500(18)
C1 0.0384(13) 0.0683(18) 0.0465(15) -0.0023(13) 0.0113(12) -0.0042(12)
C5 0.0588(17) 0.0359(14) 0.094(2) 0.0029(15) 0.0331(17) 0.0016(13)
N2 0.0447(13) 0.132(3) 0.0519(15) -0.0038(16) 0.0144(11) 0.0056(15)
C2 0.0428(13) 0.0566(15) 0.0454(14) 0.0056(12) 0.0166(11) -0.0007(11)
C6 0.0497(14) 0.0433(15) 0.078(2) -0.0183(14) 0.0280(14) -0.0065(12)
C12 0.0564(16) 0.0428(14) 0.0514(15) 0.0001(12) 0.0037(13) 0.0035(12)
N3 0.0518(14) 0.152(3) 0.0438(14) -0.0016(17) 0.0083(12) 0.0233(17)
C17 0.0571(18) 0.089(2) 0.100(3) 0.008(2) 0.0322(18) 0.0172(17)
C15 0.067(2) 0.128(4) 0.131(4) 0.027(3) 0.029(3) -0.017(3)
C16 0.075(3) 0.114(3) 0.131(4) -0.002(3) 0.002(3) -0.019(2)
O1W 0.0631(15) 0.146(3) 0.0554(15) -0.0153(18) 0.0188(12) -0.0148(19)
O1WA 0.0631(15) 0.146(3) 0.0554(15) -0.0153(18) 0.0188(12) -0.0148(19)

loop_
_atom_type_symbol
_atom_type_description
_atom_type_scat_dispersion_real
_atom_type_scat_dispersion_imag
_atom_type_scat_source
C C 0.0033 0.0016 'International Tables Vol C Tables 4.2.6.8 and 6.1.1.4'
H H 0.0000 0.0000 'International Tables Vol C Tables 4.2.6.8 and 6.1.1.4'
Cl Cl 0.1484 0.1585 'International Tables Vol C Tables 4.2.6.8 and 6.1.1.4'
N N 0.0061 0.0033 'International Tables Vol C Tables 4.2.6.8 and 6.1.1.4'
O O 0.0106 0.0060 'International Tables Vol C Tables 4.2.6.8 and 6.1.1.4'

loop_
_geom_angle_atom_site_label_1
_geom_angle_atom_site_label_2
_geom_angle_atom_site_label_3
_geom_angle
_geom_angle_site_symmetry_1
_geom_angle_site_symmetry_3
_geom_angle_publ_flag
N1 C9 C10 121.6(2) . . ?
N1 C9 C14 123.2(2) . . ?
C14 C9 C10 115.1(2) . . ?
C4 C3 C8 117.5(2) . . ?
C4 C3 C2 120.5(2) . . ?
C8 C3 C2 122.0(2) . . ?
C12 C13 C14 120.0(2) . . ?
C5 C4 C3 121.8(3) . . ?
C9 N1 C8 122.81(19) . . ?
C9 C10 Cl1 118.38(18) . . ?
C11 C10 Cl1 118.48(18) . . ?
C11 C10 C9 123.1(2) . . ?
C10 C11 C12 119.9(2) . . ?
C3 C8 N1 117.8(2) . . ?
C7 C8 C3 120.4(2) . . ?
C7 C8 N1 121.7(2) . . ?
C6 C7 C8 120.6(3) . . ?
C9 C14 Cl2 120.09(19) . . ?
C13 C14 Cl2 117.54(18) . . ?
C13 C14 C9 122.4(2) . . ?
O2 C1 O1 122.4(2) . . ?
O2 C1 C2 120.0(2) . . ?
O1 C1 C2 117.4(2) . . ?
C6 C5 C4 119.6(2) . . ?
C15 N2 C17 108.8(4) . . ?
C3 C2 C1 114.9(2) . . ?
C5 C6 C7 120.0(3) . . ?
C13 C12 C11 119.5(2) . . ?
C17 N3 C16 107.5(4) . . ?
N3 C17 N2 104.5(3) . . ?
C16 C15 N2 109.5(5) . . ?
C15 C16 N3 109.7(5) . . ?

loop_
_geom_bond_atom_site_label_1
_geom_bond_atom_site_label_2
_geom_bond_distance
_geom_bond_site_symmetry_2
_geom_bond_publ_flag
Cl2 C14 1.734(2) . ?
Cl1 C10 1.742(2) . ?
C9 N1 1.393(3) . ?
C9 C10 1.402(3) . ?
C9 C14 1.399(3) . ?
C3 C4 1.396(3) . ?
C3 C8 1.403(3) . ?
C3 C2 1.501(3) . ?
C13 C14 1.385(3) . ?
C13 C12 1.377(4) . ?
C4 C5 1.385(4) . ?
N1 C8 1.419(3) . ?
C10 C11 1.370(4) . ?
C11 C12 1.378(4) . ?
C8 C7 1.385(3) . ?
O2 C1 1.225(3) . ?
C7 C6 1.383(4) . ?
O1 C1 1.235(3) . ?
C1 C2 1.519(3) . ?
C5 C6 1.371(4) . ?
N2 C17 1.347(5) . ?
N2 C15 1.320(6) . ?
N3 C17 1.345(5) . ?
N3 C16 1.347(6) . ?
C15 C16 1.236(6) . ?
